data_7109563
loop_
_publ_author_name
'Ka-Ho Ng'
'Zhongyuan Zhou'
'Wing-Yiu Yu'

_publ_section_title
;
 [Cp*RhCl2]2-catalyzed ortho-C-H bond amination of acetophenone
 o-methyloximes with primary N-chloroalkylamines: convenient synthesis of
 N-alkyl-2-acylanilines
;
_journal_name_full Chem.Commun.
_journal_page_first 7031
_journal_paper_doi 10.1039/c3cc42937g
_journal_volume 49
_journal_year 2013
_chemical_formula_sum 'C20 H21 N3 O3'
_chemical_formula_weight 351.40
_chemical_name_systematic
;

?

;
_space_group_IT_number 2
_symmetry_cell_setting triclinic
_symmetry_space_group_name_Hall '-P 1'
_symmetry_space_group_name_H-M 'P -1'
_atom_sites_solution_hydrogens geom
_atom_sites_solution_primary direct
_atom_sites_solution_secondary difmap
_audit_creation_method SHELXL-97
_cell_angle_alpha 102.1500(10)
_cell_angle_beta 92.3590(10)
_cell_angle_gamma 92.3670(10)
_cell_formula_units_Z 2
_cell_length_a 7.2262(2)
_cell_length_b 9.2507(2)
_cell_length_c 11.4120(3)
_cell_measurement_reflns_used 6446
_cell_measurement_temperature 296(2)
_cell_measurement_theta_max 27.26
_cell_measurement_theta_min 2.58
_cell_volume 744.17(3)
_computing_cell_refinement 'Bruker APEXII'
_computing_data_collection 'Bruker APEXII'
_computing_data_reduction 'Bruker SAINT'
_computing_molecular_graphics 'Bruker SHELXTL'
_computing_publication_material 'Bruker SHELXTL'
_computing_structure_refinement 'SHELXL-97 (Sheldrick, 1997)'
_computing_structure_solution 'SHELXS-97 (Sheldrick, 1990)'
_diffrn_ambient_temperature 296(2)
_diffrn_measured_fraction_theta_full 0.980
_diffrn_measured_fraction_theta_max 0.980
_diffrn_measurement_device_type 'Bruker APEXII CCD area detector'
_diffrn_measurement_method 'phi and omega scans'
_diffrn_radiation_monochromator graphite
_diffrn_radiation_source 'fine-focus sealed tube'
_diffrn_radiation_type MoK\a
_diffrn_radiation_wavelength 0.71073
_diffrn_reflns_av_R_equivalents 0.0318
_diffrn_reflns_av_sigmaI/netI 0.0212
_diffrn_reflns_limit_h_max 9
_diffrn_reflns_limit_h_min -9
_diffrn_reflns_limit_k_max 12
_diffrn_reflns_limit_k_min -11
_diffrn_reflns_limit_l_max 14
_diffrn_reflns_limit_l_min -14
_diffrn_reflns_number 19566
_diffrn_reflns_theta_full 27.66
_diffrn_reflns_theta_max 27.66
_diffrn_reflns_theta_min 1.83
_exptl_absorpt_coefficient_mu 0.107
_exptl_absorpt_correction_T_max 0.7456
_exptl_absorpt_correction_T_min 0.6671
_exptl_absorpt_correction_type multi-scan
_exptl_absorpt_process_details 'SAINT ver 7.34; Bruker SADABS'
_exptl_crystal_colour gold
_exptl_crystal_density_diffrn 1.568
_exptl_crystal_density_meas 0
_exptl_crystal_density_method 'not measured'
_exptl_crystal_description BLOCK
_exptl_crystal_F_000 372
_exptl_crystal_size_max 0.50
_exptl_crystal_size_mid 0.46
_exptl_crystal_size_min 0.40
_refine_diff_density_max 0.165
_refine_diff_density_min -0.170
_refine_diff_density_rms 0.037
_refine_ls_extinction_coef 0.097(4)
_refine_ls_extinction_expression Fc^*^=kFc[1+0.001xFc^2^\l^3^/sin(2\q)]^-1/4^
_refine_ls_extinction_method SHELXL
_refine_ls_goodness_of_fit_ref 1.004
_refine_ls_hydrogen_treatment mixed
_refine_ls_matrix_type full
_refine_ls_number_parameters 275
_refine_ls_number_reflns 3394
_refine_ls_number_restraints 0
_refine_ls_restrained_S_all 1.004
_refine_ls_R_factor_all 0.0591
_refine_ls_R_factor_gt 0.0423
_refine_ls_shift/su_max 0.000
_refine_ls_shift/su_mean 0.000
_refine_ls_structure_factor_coef Fsqd
_refine_ls_weighting_details 'calc w=1/[\s^2^(Fo^2^)+(0.0547P)^2^+0.1630P] where P=(Fo^2^+2Fc^2^)/3'
_refine_ls_weighting_scheme calc
_refine_ls_wR_factor_gt 0.1067
_refine_ls_wR_factor_ref 0.1186
_reflns_number_gt 2534
_reflns_number_total 3394
_reflns_threshold_expression >2sigma(I)
_cod_data_source_file c3cc42937g.txt
_cod_data_source_block ngh12
_cod_original_sg_symbol_H-M P-1
_cod_database_code 7109563

loop_
_symmetry_equiv_pos_as_xyz
'x, y, z'
'-x, -y, -z'

loop_
_atom_site_label
_atom_site_type_symbol
_atom_site_fract_x
_atom_site_fract_y
_atom_site_fract_z
_atom_site_U_iso_or_equiv
_atom_site_adp_type
_atom_site_occupancy
_atom_site_symmetry_multiplicity
_atom_site_calc_flag
O1 O 0.28226(18) 0.09449(11) 0.16783(7) 0.0949(3) Uani 1 1 d
O2 O 0.23529(14) -0.01145(9) 0.31320(7) 0.0734(3) Uani 1 1 d
O3 O 0.20272(13) 0.82511(7) 0.76250(7) 0.0628(2) Uani 1 1 d
N1 N 0.21155(12) 0.67720(8) 0.70089(7) 0.0480(2) Uani 1 1 d
N2 N 0.19049(12) 0.38455(8) 0.67277(7) 0.0442(2) Uani 1 1 d
H2A H 0.1842(15) 0.4697(12) 0.7181(10) 0.053(3) Uiso 1 1 d
N3 N 0.25917(13) 0.09914(10) 0.27310(7) 0.0532(2) Uani 1 1 d
C1 C 0.24353(12) 0.51749(10) 0.51201(8) 0.0377(2) Uani 1 1 d
C2 C 0.22152(12) 0.38328(9) 0.55599(7) 0.0361(2) Uani 1 1 d
C3 C 0.22950(13) 0.24795(10) 0.47350(8) 0.0394(2) Uani 1 1 d
H3A H 0.2170(14) 0.1588(12) 0.4971(9) 0.049(3) Uiso 1 1 d
C4 C 0.25747(13) 0.24512(11) 0.35494(8) 0.0423(2) Uani 1 1 d
C5 C 0.28266(15) 0.37142(12) 0.31056(8) 0.0505(3) Uani 1 1 d
H5A H 0.3034(16) 0.3700(13) 0.2327(11) 0.064(3) Uiso 1 1 d
C6 C 0.27460(14) 0.50448(11) 0.39062(9) 0.0470(2) Uani 1 1 d
H6A H 0.2932(15) 0.5948(13) 0.3604(10) 0.059(3) Uiso 1 1 d
C7 C 0.23463(12) 0.66695(10) 0.58857(8) 0.0400(2) Uani 1 1 d
C8 C 0.25201(17) 0.80152(11) 0.53460(10) 0.0553(3) Uani 1 1 d
H8C H 0.186(2) 0.7856(17) 0.4561(14) 0.099(5) Uiso 1 1 d
H8B H 0.194(2) 0.8834(19) 0.5832(14) 0.110(5) Uiso 1 1 d
H8A H 0.371(2) 0.8222(19) 0.5242(15) 0.114(6) Uiso 1 1 d
C9 C 0.1898(2) 0.82893(14) 0.88663(11) 0.0775(4) Uani 1 1 d
H9C H 0.181(2) 0.9227(17) 0.9220(13) 0.092(5) Uiso 1 1 d
H9B H 0.087(3) 0.762(2) 0.8997(17) 0.140(7) Uiso 1 1 d
H9A H 0.301(3) 0.788(2) 0.9174(18) 0.145(7) Uiso 1 1 d
C10 C 0.17197(13) 0.25281(10) 0.72359(8) 0.0404(2) Uani 1 1 d
H10A H 0.0938(13) 0.1765(10) 0.6683(8) 0.041(2) Uiso 1 1 d
C11 C 0.07393(14) 0.29064(12) 0.84167(9) 0.0494(3) Uani 1 1 d
H11B H 0.0364(16) 0.1955(13) 0.8639(10) 0.063(3) Uiso 1 1 d
H11A H -0.0383(16) 0.3401(12) 0.8294(10) 0.058(3) Uiso 1 1 d
C12 C 0.19609(15) 0.38612(11) 0.94285(8) 0.0491(3) Uani 1 1 d
H12B H 0.1328(16) 0.4034(12) 1.0184(10) 0.059(3) Uiso 1 1 d
H12A H 0.2215(14) 0.4821(12) 0.9254(9) 0.049(3) Uiso 1 1 d
C13 C 0.37756(15) 0.31538(11) 0.95946(8) 0.0489(3) Uani 1 1 d
H13B H 0.3502(15) 0.2219(13) 0.9833(10) 0.057(3) Uiso 1 1 d
H13A H 0.4556(15) 0.3773(12) 1.0233(10) 0.055(3) Uiso 1 1 d
C14 C 0.47950(14) 0.28609(11) 0.84359(9) 0.0485(3) Uani 1 1 d
H14B H 0.5085(14) 0.3834(12) 0.8214(9) 0.050(3) Uiso 1 1 d
H14A H 0.5963(17) 0.2420(13) 0.8537(10) 0.064(3) Uiso 1 1 d
C15 C 0.35922(14) 0.18847(10) 0.74285(8) 0.0442(2) Uani 1 1 d
H15B H 0.4284(14) 0.1701(11) 0.6687(9) 0.050(3) Uiso 1 1 d
H15A H 0.3346(16) 0.0904(13) 0.7601(10) 0.059(3) Uiso 1 1 d

loop_
_atom_site_aniso_label
_atom_site_aniso_U_11
_atom_site_aniso_U_22
_atom_site_aniso_U_33
_atom_site_aniso_U_23
_atom_site_aniso_U_13
_atom_site_aniso_U_12
O1 0.1685(10) 0.0762(6) 0.0386(4) 0.0042(4) 0.0250(5) 0.0120(6)
O2 0.1147(7) 0.0496(4) 0.0546(4) 0.0062(4) 0.0135(5) 0.0074(4)
O3 0.1019(6) 0.0359(3) 0.0492(4) 0.0061(3) 0.0056(4) 0.0020(4)
N1 0.0636(5) 0.0354(4) 0.0446(4) 0.0076(3) 0.0024(4) 0.0038(4)
N2 0.0656(5) 0.0369(3) 0.0327(3) 0.0110(3) 0.0069(3) 0.0096(3)
N3 0.0640(5) 0.0572(5) 0.0373(4) 0.0061(4) 0.0053(4) 0.0091(4)
C1 0.0341(4) 0.0435(4) 0.0380(4) 0.0143(4) 0.0011(3) 0.0026(3)
C2 0.0344(4) 0.0427(4) 0.0336(4) 0.0131(3) 0.0014(3) 0.0048(3)
C3 0.0429(5) 0.0420(4) 0.0356(4) 0.0129(4) 0.0024(4) 0.0053(4)
C4 0.0427(5) 0.0488(5) 0.0353(4) 0.0076(4) 0.0030(4) 0.0058(4)
C5 0.0599(6) 0.0616(6) 0.0337(4) 0.0170(4) 0.0090(4) 0.0042(5)
C6 0.0531(5) 0.0506(5) 0.0423(5) 0.0202(4) 0.0062(4) 0.0017(4)
C7 0.0358(4) 0.0419(4) 0.0447(5) 0.0153(4) -0.0007(4) 0.0003(4)
C8 0.0671(7) 0.0469(5) 0.0565(6) 0.0218(4) 0.0046(5) -0.0022(5)
C9 0.1310(12) 0.0541(6) 0.0454(6) 0.0040(5) 0.0049(7) 0.0170(7)
C10 0.0517(5) 0.0376(4) 0.0321(4) 0.0095(3) 0.0021(4) -0.0040(4)
C11 0.0484(5) 0.0611(6) 0.0413(5) 0.0162(4) 0.0084(4) -0.0009(5)
C12 0.0615(6) 0.0508(5) 0.0355(4) 0.0083(4) 0.0126(4) 0.0036(5)
C13 0.0645(6) 0.0465(5) 0.0352(4) 0.0095(4) -0.0028(4) -0.0023(5)
C14 0.0493(5) 0.0505(5) 0.0461(5) 0.0102(4) 0.0025(4) 0.0062(4)
C15 0.0623(6) 0.0348(4) 0.0369(4) 0.0090(4) 0.0073(4) 0.0078(4)

loop_
_atom_type_symbol
_atom_type_description
_atom_type_scat_dispersion_real
_atom_type_scat_dispersion_imag
_atom_type_scat_source
C C 0.0033 0.0016 'International Tables Vol C Tables 4.2.6.8 and 6.1.1.4'
H H 0.0000 0.0000 'International Tables Vol C Tables 4.2.6.8 and 6.1.1.4'
N N 0.0061 0.0033 'International Tables Vol C Tables 4.2.6.8 and 6.1.1.4'
O O 0.0106 0.0060 'International Tables Vol C Tables 4.2.6.8 and 6.1.1.4'

loop_
_geom_angle_atom_site_label_1
_geom_angle_atom_site_label_2
_geom_angle_atom_site_label_3
_geom_angle
N1 O3 C9 109.02(8)
C7 N1 O3 112.01(8)
C2 N2 C10 124.77(7)
O1 N3 O2 122.65(9)
O1 N3 C4 118.40(9)
O2 N3 C4 118.94(8)
C6 C1 C2 117.75(8)
C6 C1 C7 118.77(8)
C2 C1 C7 123.48(8)
N2 C2 C3 119.96(8)
N2 C2 C1 122.10(7)
C3 C2 C1 117.93(8)
C4 C3 C2 120.53(9)
C3 C4 C5 122.95(9)
C3 C4 N3 117.48(9)
C5 C4 N3 119.57(8)
C6 C5 C4 116.92(9)
C5 C6 C1 123.90(9)
N1 C7 C1 118.01(8)
N1 C7 C8 121.86(8)
C1 C7 C8 120.14(8)
N2 C10 C15 112.00(8)
N2 C10 C11 109.45(8)
C15 C10 C11 110.65(8)
C12 C11 C10 112.80(8)
C13 C12 C11 111.12(8)
C12 C13 C14 110.95(8)
C15 C14 C13 110.61(9)
C14 C15 C10 112.63(7)

loop_
_geom_bond_atom_site_label_1
_geom_bond_atom_site_label_2
_geom_bond_distance
O1 N3 1.2117(12)
O2 N3 1.2144(12)
O3 N1 1.4059(10)
O3 C9 1.4167(15)
N1 C7 1.2835(12)
N2 C2 1.3583(11)
N2 C10 1.4594(12)
N3 C4 1.4722(12)
C1 C6 1.3934(13)
C1 C2 1.4391(13)
C1 C7 1.4774(12)
C2 C3 1.4040(12)
C3 C4 1.3712(13)
C4 C5 1.3762(15)
C5 C6 1.3749(14)
C7 C8 1.5038(14)
C10 C15 1.5266(14)
C10 C11 1.5300(13)
C11 C12 1.5215(14)
C12 C13 1.5121(15)
C13 C14 1.5200(14)
C14 C15 1.5194(13)

loop_
_geom_hbond_atom_site_label_D
_geom_hbond_atom_site_label_H
_geom_hbond_atom_site_label_A
_geom_hbond_distance_DH
_geom_hbond_distance_HA
_geom_hbond_distance_DA
_geom_hbond_angle_DHA
N2 H2A N1 0.851(11) 1.973(11) 2.6554(11) 136.5(10)

loop_
_geom_torsion_atom_site_label_1
_geom_torsion_atom_site_label_2
_geom_torsion_atom_site_label_3
_geom_torsion_atom_site_label_4
_geom_torsion
C9 O3 N1 C7 -176.11(10)
C10 N2 C2 C3 2.94(14)
C10 N2 C2 C1 -178.27(8)
C6 C1 C2 N2 -179.91(9)
C7 C1 C2 N2 0.02(13)
C6 C1 C2 C3 -1.09(12)
C7 C1 C2 C3 178.83(8)
N2 C2 C3 C4 178.85(8)
C1 C2 C3 C4 0.00(13)
C2 C3 C4 C5 1.32(15)
C2 C3 C4 N3 -178.38(8)
O1 N3 C4 C3 179.43(10)
O2 N3 C4 C3 0.30(14)
O1 N3 C4 C5 -0.27(15)
O2 N3 C4 C5 -179.41(10)
C3 C4 C5 C6 -1.43(15)
N3 C4 C5 C6 178.26(9)
C4 C5 C6 C1 0.24(16)
C2 C1 C6 C5 0.99(15)
C7 C1 C6 C5 -178.93(9)
O3 N1 C7 C1 -179.06(8)
O3 N1 C7 C8 0.80(13)
C6 C1 C7 N1 -177.93(9)
C2 C1 C7 N1 2.15(13)
C6 C1 C7 C8 2.20(13)
C2 C1 C7 C8 -177.72(9)
C2 N2 C10 C15 76.36(11)
C2 N2 C10 C11 -160.55(9)
N2 C10 C11 C12 -72.25(11)
C15 C10 C11 C12 51.63(11)
C10 C11 C12 C13 -54.36(12)
C11 C12 C13 C14 56.70(11)
C12 C13 C14 C15 -57.34(11)
C13 C14 C15 C10 55.74(11)
N2 C10 C15 C14 69.94(10)
C11 C10 C15 C14 -52.47(11)
